data_1543944
loop_
_publ_author_name
'Ray Choudhury, Abhijnan'
'Mukherjee, Santanu'

_publ_section_title
;
 Enantioselective dearomatization of isoquinolines by anion-binding
 catalysis en route to cyclic \a-aminophosphonates
;
_journal_name_full 'Chem. Sci.'
_journal_paper_doi 10.1039/C6SC02466A
_journal_year 2016
_chemical_absolute_configuration syn
_chemical_formula_sum 'C16 H11 Br Cl3 N2 O7 P'
_chemical_formula_weight 560.50
_chemical_name_systematic
;
 ?
;
_space_group_crystal_system orthorhombic
_space_group_IT_number 19
_space_group_name_Hall 'P 2ac 2ab'
_space_group_name_H-M_alt 'P 21 21 21'
_symmetry_space_group_name_Hall 'P 2ac 2ab'
_symmetry_space_group_name_H-M 'P 21 21 21'
_atom_sites_solution_hydrogens geom
_audit_creation_method SHELXL-2013
_audit_update_record
;
2016-04-26 deposited with the CCDC.
2016-08-19 downloaded from the CCDC.
;
_cell_angle_alpha 90
_cell_angle_beta 90
_cell_angle_gamma 90
_cell_formula_units_Z 4
_cell_length_a 5.5852(4)
_cell_length_b 15.8761(11)
_cell_length_c 24.5341(16)
_cell_measurement_reflns_used 9888
_cell_measurement_temperature 110(2)
_cell_measurement_theta_max 25.77
_cell_measurement_theta_min 3.06
_cell_volume 2175.5(3)
_computing_cell_refinement 'Bruker SAINT'
_computing_data_collection 'Bruker APEX2'
_computing_data_reduction 'Bruker SAINT'
_computing_molecular_graphics 'Bruker SHELXTL'
_computing_publication_material 'Bruker SHELXTL'
_computing_structure_refinement 'SHELXL-2013 (Sheldrick, 2013)'
_computing_structure_solution 'SHELXS-97 (Sheldrick 2008)'
_diffrn_ambient_temperature 110(2)
_diffrn_measured_fraction_theta_full 0.997
_diffrn_measured_fraction_theta_max 0.997
_diffrn_measurement_device_type 'Bruker APEX-II CCD'
_diffrn_measurement_method '\f and \w scans'
_diffrn_radiation_type MoK\a
_diffrn_radiation_wavelength 0.71073
_diffrn_reflns_av_R_equivalents 0.0748
_diffrn_reflns_av_unetI/netI 0.0482
_diffrn_reflns_Laue_measured_fraction_full 0.997
_diffrn_reflns_Laue_measured_fraction_max 0.997
_diffrn_reflns_limit_h_max 6
_diffrn_reflns_limit_h_min -6
_diffrn_reflns_limit_k_max 19
_diffrn_reflns_limit_k_min -19
_diffrn_reflns_limit_l_max 29
_diffrn_reflns_limit_l_min -29
_diffrn_reflns_number 38489
_diffrn_reflns_point_group_measured_fraction_full 0.998
_diffrn_reflns_point_group_measured_fraction_max 0.999
_diffrn_reflns_theta_full 25.242
_diffrn_reflns_theta_max 25.495
_diffrn_reflns_theta_min 3.057
_exptl_absorpt_coefficient_mu 2.372
_exptl_absorpt_correction_T_max 0.9739
_exptl_absorpt_correction_T_min 0.5472
_exptl_absorpt_correction_type multi-scan
_exptl_absorpt_process_details SADABS
_exptl_crystal_colour Yellow
_exptl_crystal_density_diffrn 1.711
_exptl_crystal_description Rod
_exptl_crystal_F_000 1112
_exptl_crystal_size_max 0.3
_exptl_crystal_size_mid 0.3
_exptl_crystal_size_min 0.1
_refine_diff_density_max 0.615
_refine_diff_density_min -0.749
_refine_diff_density_rms 0.086
_refine_ls_abs_structure_details
;
 Refined as an inversion twin.
;
_refine_ls_abs_structure_Flack 0.023(12)
_refine_ls_extinction_method none
_refine_ls_goodness_of_fit_ref 1.043
_refine_ls_hydrogen_treatment constr
_refine_ls_matrix_type full
_refine_ls_number_parameters 290
_refine_ls_number_reflns 4038
_refine_ls_number_restraints 0
_refine_ls_restrained_S_all 1.043
_refine_ls_R_factor_all 0.0478
_refine_ls_R_factor_gt 0.0377
_refine_ls_shift/su_max 0.001
_refine_ls_shift/su_mean 0.000
_refine_ls_structure_factor_coef Fsqd
_refine_ls_weighting_details 'w=1/[\s^2^(Fo^2^)+(0.0405P)^2^+2.4030P] where P=(Fo^2^+2Fc^2^)/3'
_refine_ls_weighting_scheme calc
_refine_ls_wR_factor_gt 0.0831
_refine_ls_wR_factor_ref 0.0868
_reflns_Friedel_coverage 0.714
_reflns_Friedel_fraction_full 1.000
_reflns_Friedel_fraction_max 1.000
_reflns_number_gt 3570
_reflns_number_total 4038
_reflns_threshold_expression 'I > 2\s(I)'
_cod_data_source_file c6sc02466a2.cif
_cod_data_source_block 4w
_cod_database_code 1543944
_shelx_space_group_comment
;
The symmetry employed for this shelxl refinement is uniquely defined
by the following loop, which should always be used as a source of
symmetry information in preference to the above space-group names.
They are only intended as comments.
;
_shelxl_version_number 2013-4

loop_
_space_group_symop_operation_xyz
'x, y, z'
'-x+1/2, -y, z+1/2'
'-x, y+1/2, -z+1/2'
'x+1/2, -y+1/2, -z'

loop_
_atom_site_label
_atom_site_type_symbol
_atom_site_fract_x
_atom_site_fract_y
_atom_site_fract_z
_atom_site_U_iso_or_equiv
_atom_site_adp_type
_atom_site_occupancy
_atom_site_site_symmetry_order
_atom_site_calc_flag
_atom_site_refinement_flags_posn
_atom_site_refinement_flags_adp
_atom_site_refinement_flags_occupancy
_atom_site_disorder_assembly
_atom_site_disorder_group
C13 C -0.2914(14) 0.3730(4) 0.9527(2) 0.0338(16) Uani 1 1 d . . . . .
H13 H -0.2864 0.4219 0.9735 0.041 Uiso 1 1 calc R U . . .
C16 C 0.1697(14) -0.0961(4) 0.7950(3) 0.0403(18) Uani 1 1 d . . . . .
C17 C -0.3609(15) -0.1028(4) 0.9645(3) 0.041(2) Uani 1 1 d . . . . .
C15 C 0.182(2) -0.0560(7) 0.8428(5) 0.024(3) Uani 0.5 1 d . . P A 1
H15A H 0.3157 -0.0170 0.8440 0.029 Uiso 0.5 1 calc R U P A 1
H15B H 0.1937 -0.0952 0.8731 0.029 Uiso 0.5 1 calc R U P A 1
C20 C -0.0039(19) -0.0153(7) 0.7940(4) 0.014(2) Uani 0.5 1 d . . P A 2
H20A H 0.0867 0.0340 0.7830 0.017 Uiso 0.5 1 calc R U P A 2
H20B H -0.1303 -0.0241 0.7675 0.017 Uiso 0.5 1 calc R U P A 2
O7 O -0.0990(16) -0.0021(3) 0.8424(2) 0.081(3) Uani 1 1 d . . . . .
C18 C -0.392(2) -0.0279(8) 0.9332(5) 0.024(3) Uani 0.5 1 d . . P B 1
H18A H -0.4031 -0.0442 0.8952 0.029 Uiso 0.5 1 calc R U P B 1
H18B H -0.5456 -0.0037 0.9432 0.029 Uiso 0.5 1 calc R U P B 1
C19 C -0.185(2) -0.0344(8) 0.9648(5) 0.027(3) Uani 0.5 1 d . . P B 2
H19A H -0.1609 -0.0181 1.0025 0.033 Uiso 0.5 1 calc R U P B 2
H19B H -0.0348 -0.0577 0.9519 0.033 Uiso 0.5 1 calc R U P B 2
O8 O -0.5402(13) 0.0780(5) 0.7706(2) 0.084(3) Uani 1 1 d . . . . .
Br1 Br 0.28945(10) 0.33791(4) 0.81317(2) 0.02397(17) Uani 1 1 d . . . . .
Cl1 Cl -0.2329(3) 0.22653(9) 0.60096(5) 0.0258(3) Uani 1 1 d . . . . .
P3 P -0.0891(3) 0.06963(10) 0.88579(6) 0.0258(4) Uani 1 1 d . . . . .
Cl2 Cl -0.6621(3) 0.25336(16) 0.66228(8) 0.0577(6) Uani 1 1 d . . . . .
O6 O -0.2864(9) 0.1425(3) 0.71151(15) 0.0356(11) Uani 1 1 d . . . . .
N1 N -0.2458(8) 0.1640(3) 0.80099(16) 0.0190(10) Uani 1 1 d . . . . .
N2 N -0.0402(11) 0.4438(3) 0.8880(2) 0.0312(13) Uani 1 1 d . . . . .
C4 C 0.0012(9) 0.2782(3) 0.8261(2) 0.0133(12) Uani 1 1 d . . . . .
C12 C -0.4857(11) 0.1765(4) 0.6283(2) 0.0264(15) Uani 1 1 d . . . . .
O2 O -0.2243(10) 0.0346(3) 0.93703(15) 0.0374(12) Uani 1 1 d . . . . .
C6 C -0.1545(11) 0.3663(4) 0.9061(2) 0.0229(14) Uani 1 1 d . . . . .
O4 O 0.0958(11) 0.4789(3) 0.9200(2) 0.0488(14) Uani 1 1 d . . . . .
Cl3 Cl -0.6551(3) 0.13135(12) 0.57455(6) 0.0381(5) Uani 1 1 d . . . . .
C3 C -0.1436(10) 0.2923(4) 0.8748(2) 0.0162(12) Uani 1 1 d . . . . .
C9 C -0.4427(11) 0.2346(5) 0.9367(2) 0.0288(15) Uani 1 1 d . . . . .
H9 H -0.5457 0.1909 0.9460 0.035 Uiso 1 1 calc R U . . .
C5 C -0.0558(10) 0.2181(3) 0.7904(2) 0.0166(12) Uani 1 1 d . . . . .
H5 H 0.0318 0.2124 0.7584 0.020 Uiso 1 1 calc R U . . .
O5 O -0.0920(9) 0.4714(3) 0.84309(19) 0.0380(12) Uani 1 1 d . . . . .
O1 O 0.1467(8) 0.1024(3) 0.8989(2) 0.0428(13) Uani 1 1 d . . . . .
C8 C -0.4359(13) 0.3066(5) 0.9682(3) 0.0382(19) Uani 1 1 d . . . . .
H8 H -0.5281 0.3104 0.9997 0.046 Uiso 1 1 calc R U . . .
C1 C -0.3001(11) 0.1467(4) 0.8581(2) 0.0218(13) Uani 1 1 d . . . . .
H1 H -0.4615 0.1226 0.8602 0.026 Uiso 1 1 calc R U . . .
C2 C -0.2967(10) 0.2270(3) 0.8911(2) 0.0172(11) Uani 1 1 d . . . . .
C10 C -0.3721(14) 0.1237(5) 0.7617(2) 0.042(2) Uani 1 1 d . . . . .
C11 C -0.4165(15) 0.1071(5) 0.6661(3) 0.046(2) Uani 1 1 d . . . . .
H11A H -0.5586 0.0783 0.6791 0.055 Uiso 1 1 calc R U . . .
H11B H -0.3170 0.0665 0.6471 0.055 Uiso 1 1 calc R U . . .

loop_
_atom_site_aniso_label
_atom_site_aniso_U_11
_atom_site_aniso_U_22
_atom_site_aniso_U_33
_atom_site_aniso_U_23
_atom_site_aniso_U_13
_atom_site_aniso_U_12
C13 0.048(4) 0.037(4) 0.016(3) -0.009(3) -0.003(3) 0.021(4)
C16 0.045(4) 0.030(4) 0.046(4) 0.004(3) -0.012(4) 0.005(3)
C17 0.059(5) 0.024(4) 0.042(4) 0.008(3) -0.011(4) -0.016(4)
C15 0.017(6) 0.023(6) 0.032(7) 0.012(5) -0.006(6) 0.003(5)
C20 0.013(5) 0.018(6) 0.011(5) 0.000(5) -0.006(4) 0.002(4)
O7 0.206(8) 0.020(3) 0.017(3) -0.004(2) 0.001(4) 0.022(4)
C18 0.010(5) 0.035(7) 0.026(7) 0.008(6) -0.001(5) -0.003(5)
C19 0.034(7) 0.029(7) 0.019(6) 0.004(5) -0.004(6) 0.005(6)
O8 0.117(5) 0.119(5) 0.017(3) 0.007(3) -0.013(3) -0.103(5)
Br1 0.0181(3) 0.0275(3) 0.0263(3) 0.0056(3) -0.0026(2) -0.0067(3)
Cl1 0.0198(8) 0.0371(8) 0.0206(7) -0.0016(6) 0.0025(6) -0.0021(7)
P3 0.0461(11) 0.0142(8) 0.0170(8) 0.0002(7) 0.0124(7) 0.0005(8)
Cl2 0.0180(9) 0.1135(18) 0.0415(10) -0.0447(12) 0.0014(8) 0.0096(10)
O6 0.054(3) 0.042(3) 0.0107(19) -0.0012(18) -0.005(2) -0.027(3)
N1 0.024(3) 0.024(2) 0.009(2) 0.0020(19) -0.0005(18) -0.013(2)
N2 0.047(4) 0.022(3) 0.025(3) -0.008(3) -0.012(3) 0.010(3)
C4 0.009(2) 0.013(3) 0.018(3) 0.009(2) -0.004(2) 0.000(2)
C12 0.020(3) 0.046(4) 0.014(3) -0.010(3) 0.002(2) -0.009(3)
O2 0.065(3) 0.030(2) 0.017(2) 0.0015(19) 0.012(2) -0.019(3)
C6 0.027(3) 0.021(3) 0.022(3) 0.000(3) -0.007(3) 0.007(3)
O4 0.078(4) 0.029(3) 0.039(3) -0.010(2) -0.022(3) -0.008(3)
Cl3 0.0251(9) 0.0707(13) 0.0186(8) -0.0158(8) -0.0031(6) -0.0130(8)
C3 0.017(3) 0.023(3) 0.009(3) -0.002(2) -0.003(2) 0.005(2)
C9 0.021(3) 0.048(4) 0.018(3) 0.009(3) 0.001(3) 0.003(3)
C5 0.022(3) 0.018(3) 0.010(3) -0.002(2) 0.000(2) 0.003(3)
O5 0.063(3) 0.021(2) 0.029(3) 0.002(2) -0.013(2) 0.009(2)
O1 0.020(3) 0.041(3) 0.067(3) 0.031(3) 0.012(2) 0.013(2)
C8 0.039(4) 0.056(5) 0.019(3) 0.000(3) 0.007(3) 0.023(4)
C1 0.020(3) 0.036(4) 0.009(3) 0.002(2) 0.001(2) -0.012(3)
C2 0.011(3) 0.027(3) 0.013(3) 0.002(2) -0.003(2) 0.002(3)
C10 0.062(5) 0.053(5) 0.011(3) 0.003(3) -0.004(3) -0.034(4)
C11 0.071(5) 0.051(5) 0.014(3) -0.001(3) -0.009(3) -0.038(4)

loop_
_atom_type_symbol
_atom_type_description
_atom_type_scat_dispersion_real
_atom_type_scat_dispersion_imag
_atom_type_scat_source
C C 0.0033 0.0016 'International Tables Vol C Tables 4.2.6.8 and 6.1.1.4'
H H 0.0000 0.0000 'International Tables Vol C Tables 4.2.6.8 and 6.1.1.4'
N N 0.0061 0.0033 'International Tables Vol C Tables 4.2.6.8 and 6.1.1.4'
O O 0.0106 0.0060 'International Tables Vol C Tables 4.2.6.8 and 6.1.1.4'
P P 0.1023 0.0942 'International Tables Vol C Tables 4.2.6.8 and 6.1.1.4'
Cl Cl 0.1484 0.1585 'International Tables Vol C Tables 4.2.6.8 and 6.1.1.4'
Br Br -0.2901 2.4595 'International Tables Vol C Tables 4.2.6.8 and 6.1.1.4'

loop_
_geom_angle_atom_site_label_1
_geom_angle_atom_site_label_2
_geom_angle_atom_site_label_3
_geom_angle
C6 C13 C8 119.6(6)
C16 C15 O7 100.2(8)
O7 C20 C16 110.9(8)
C20 O7 P3 135.8(7)
P3 O7 C15 108.3(6)
O2 C18 C17 119.0(9)
O2 C19 C17 120.5(10)
O1 P3 O7 116.4(4)
O1 P3 O2 112.7(3)
O7 P3 O2 105.7(3)
O1 P3 C1 115.3(3)
O7 P3 C1 102.2(3)
O2 P3 C1 103.0(3)
C10 O6 C11 116.0(5)
C10 N1 C5 123.8(5)
C10 N1 C1 119.1(5)
C5 N1 C1 117.0(4)
O5 N2 O4 124.2(6)
O5 N2 C6 118.3(5)
O4 N2 C6 117.4(5)
C5 C4 C3 121.0(5)
C5 C4 Br1 116.8(4)
C3 C4 Br1 122.0(4)
C11 C12 Cl1 111.3(5)
C11 C12 Cl3 107.6(5)
Cl1 C12 Cl3 109.2(3)
C11 C12 Cl2 111.0(5)
Cl1 C12 Cl2 108.3(4)
Cl3 C12 Cl2 109.3(3)
C19 O2 P3 129.3(7)
C18 O2 P3 122.2(6)
C13 C6 C3 122.8(6)
C13 C6 N2 115.5(5)
C3 C6 N2 121.4(5)
C2 C3 C6 115.8(5)
C2 C3 C4 117.2(5)
C6 C3 C4 126.9(5)
C8 C9 C2 120.4(6)
C4 C5 N1 120.2(5)
C9 C8 C13 119.6(6)
N1 C1 C2 110.6(5)
N1 C1 P3 110.4(4)
C2 C1 P3 111.0(4)
C9 C2 C3 121.5(5)
C9 C2 C1 119.8(5)
C3 C2 C1 118.7(5)
O8 C10 O6 124.9(6)
O8 C10 N1 124.1(6)
O6 C10 N1 111.1(5)
O6 C11 C12 108.9(5)

loop_
_geom_bond_atom_site_label_1
_geom_bond_atom_site_label_2
_geom_bond_distance
C13 C6 1.380(9)
C13 C8 1.381(10)
C16 C15 1.337(14)
C16 C20 1.608(13)
C17 C18 1.426(14)
C17 C19 1.464(15)
C15 O7 1.788(14)
C20 O7 1.317(12)
O7 P3 1.561(5)
C18 O2 1.368(13)
C19 O2 1.307(12)
O8 C10 1.207(8)
Br1 C4 1.895(5)
Cl1 C12 1.753(6)
P3 O1 1.452(5)
P3 O2 1.569(4)
P3 C1 1.829(6)
Cl2 C12 1.777(7)
O6 C10 1.354(7)
O6 C11 1.444(7)
N1 C10 1.355(8)
N1 C5 1.390(7)
N1 C1 1.460(6)
N2 O5 1.220(7)
N2 O4 1.226(7)
N2 C6 1.455(8)
C4 C5 1.332(8)
C4 C3 1.460(8)
C12 C11 1.492(10)
C12 Cl3 1.773(6)
C6 C3 1.404(8)
C3 C2 1.402(8)
C9 C8 1.380(10)
C9 C2 1.390(8)
C1 C2 1.511(8)
